data_1556967
loop_
_publ_author_name
'Henriksen, Michael'
'Hazell, Rita G.'
'Larsen, Finn Krebs'
'Schultz, Thomas'
'Sylvester-Hvid, Kristian O.'
'Klabunde, Kenneth J.'
'Mikkelsen, Kurt V.'
'Senning, Alexander'

_publ_section_title
;
 Synthesis of trans-(+-)-1,2,3,3a,4a,5,6,7-Octaphenyl-
 3aH,4aH-dicyclopenta[b,e][1,4]dithiin by Dimerization and Further
 Rearrangement of the Transient
 2,3,4,5-Tetraphenyl-2,4-cyclopentadiene-1-thione
;
_journal_name_full 'Acta Chemica Scandinavica'
_journal_page_first 950
_journal_page_last 957
_journal_paper_doi 10.3891/acta.chem.scand.52-0950
_journal_volume 52
_journal_year 1998
_chemical_formula_sum 'C58 H40 S2'
_chemical_formula_weight 801.08
_space_group_IT_number 2
_space_group_name_Hall '-P 1'
_space_group_name_H-M_alt 'P -1'
_symmetry_cell_setting triclinic
_symmetry_Int_Tables_number 2
_symmetry_space_group_name_Hall '-P 1'
_symmetry_space_group_name_H-M 'P -1'
_cell_angle_alpha 108.80(3)
_cell_angle_beta 62.58(3)
_cell_angle_gamma 132.38(3)
_cell_formula_units_Z 22
_cell_length_a 14.419(9)
_cell_length_b 13.874(8)
_cell_length_c 16.723(9)
_cell_volume 2193(3)
_diffrn_ambient_temperature 293
_diffrn_radiation_probe x-ray
_diffrn_radiation_type MoK\a
_diffrn_radiation_wavelength 0.71069
_exptl_absorpt_coefficient_mu 0.22
_exptl_crystal_density_diffrn 1.21
_refine_ls_number_parameters 102
_refine_ls_number_reflns 1009
_refine_ls_R_factor_gt 0.0953
_cod_data_source_file Acta-Chem-Scand-1998-52-950.cif
_cod_data_source_block 1
_cod_database_code 1556967

loop_
_space_group_symop_id
_space_group_symop_operation_xyz
1 x,y,z
2 -x,-y,-z

loop_
_atom_site_label
_atom_site_type_symbol
_atom_site_thermal_displace_type
_atom_site_fract_x
_atom_site_fract_y
_atom_site_fract_z
_atom_site_occupancy
_atom_site_U_iso_or_equiv
_atom_site_calc_flag
_atom_site_refinement_flags
_atom_site_disorder_assembly
_atom_site_disorder_group
S1 S Uiso 1.1334(7) 0.3548(6) 0.1012(4) 1.000 0.053(2) . . . .
S2 S Uiso 0.8736(7) 0.2932(6) 0.3050(4) 1.000 0.056(2) . . . .
C1 C Uiso 0.9182(19) 0.1885(13) 0.2489(11) 1.000 0.052(2) . . . .
C1B C Uiso 0.9518(16) 0.4048(12) 0.2126(10) 1.000 0.050(2) . . . .
C2 C Uiso 0.9147(14) 0.1446(16) 0.3258(10) 1.000 0.059(2) . . . .
C2B C Uiso 0.8270(17) 0.3645(16) 0.2033(11) 1.000 0.055(2) . . . .
C3 C Uiso 1.040(2) 0.1985(17) 0.3175(12) 1.000 0.064(2) . . . .
C3B C Uiso 0.8237(15) 0.3097(17) 0.1180(12) 1.000 0.053(2) . . . .
C4 C Uiso 1.1339(15) 0.2799(17) 0.2370(12) 1.000 0.063(2) . . . .
C4B C Uiso 0.9276(18) 0.3036(16) 0.0718(9) 1.000 0.047(2) . . . .
C5 C Uiso 1.059(2) 0.272(2) 0.2003(14) 1.000 0.053(2) . . . .
C5B C Uiso 1.003(2) 0.351(2) 0.1215(14) 1.000 0.046(2) . . . .
C6 C Uiso 0.8323(13) 0.0691(12) 0.2005(7) 1.000 0.057(2) . . . .
C6B C Uiso 1.0550(13) 0.5442(13) 0.2324(6) 1.000 0.058(2) . . . .
C7 C Uiso 0.7038(14) 0.0195(14) 0.2170(9) 1.000 0.065(2) . . . .
C7B C Uiso 1.1455(14) 0.5794(13) 0.2667(8) 1.000 0.068(2) . . . .
C8 C Uiso 0.6248(14) -0.0904(14) 0.1725(11) 1.000 0.080(2) . . . .
C8B C Uiso 1.2405(14) 0.7077(15) 0.2849(10) 1.000 0.086(3) . . . .
C9 C Uiso 0.6717(18) -0.1542(13) 0.1101(10) 1.000 0.087(3) . . . .
C9B C Uiso 1.2480(16) 0.8047(14) 0.2695(9) 1.000 0.094(3) . . . .
C10 C Uiso 0.7993(19) -0.1059(14) 0.0931(9) 1.000 0.078(4) . . . .
C10B C Uiso 1.1587(17) 0.7710(12) 0.2355(9) 1.000 0.081(3) . . . .
C11 C Uiso 0.8783(15) 0.0040(14) 0.1377(8) 1.000 0.064(3) . . . .
C11B C Uiso 1.0637(14) 0.6427(13) 0.2172(8) 1.000 0.064(3) . . . .
C12 C Uiso 0.7853(13) 0.0489(12) 0.3943(8) 1.000 0.067(2) . . . .
C12B C Uiso 0.7532(13) 0.4119(10) 0.2726(9) 1.000 0.071(3) . . . .
C13 C Uiso 0.7201(15) 0.0883(13) 0.4690(9) 1.000 0.077(3) . . . .
C13B C Uiso 0.6681(15) 0.4122(13) 0.2556(10) 1.000 0.085(3) . . . .
C14 C Uiso 0.6011(15) 0.0003(18) 0.5320(9) 1.000 0.094(3) . . . .
C14B C Uiso 0.6002(16) 0.4558(16) 0.3194(12) 1.000 0.111(4) . . . .
C15 C Uiso 0.5436(15) -0.1299(16) 0.5222(10) 1.000 0.099(3) . . . .
C15B C Uiso 0.6152(18) 0.5005(15) 0.4023(11) 1.000 0.124(5) . . . .
C16 C Uiso 0.6073(16) -0.1704(13) 0.4482(11) 1.000 0.088(3) . . . .
C16B C Uiso 0.6994(19) 0.5007(15) 0.4201(9) 1.000 0.109(5) . . . .
C17 C Uiso 0.7264(15) -0.0823(13) 0.3853(9) 1.000 0.073(3) . . . .
C17B C Uiso 0.7673(16) 0.4570(14) 0.3562(9) 1.000 0.083(3) . . . .
C18 C Uiso 1.0831(13) 0.1849(10) 0.3762(9) 1.000 0.076(3) . . . .
C18B C Uiso 0.7173(13) 0.2587(11) 0.0849(8) 1.000 0.065(3) . . . .
C19 C Uiso 1.0236(15) 0.1821(14) 0.4690(9) 1.000 0.093(6) . . . .
C19B C Uiso 0.5860(13) 0.1509(14) 0.1231(10) 1.000 0.094(2) . . . .
C20 C Uiso 1.0632(19) 0.1696(14) 0.5231(9) 1.000 0.109(7) . . . .
C20B C Uiso 0.4881(14) 0.1040(16) 0.0927(13) 1.000 0.117(3) . . . .
C21 C Uiso 1.1636(18) 0.1595(13) 0.4860(12) 1.000 0.109(6) . . . .
C21B C Uiso 0.5184(16) 0.1634(16) 0.0231(12) 1.000 0.107(5) . . . .
C22 C Uiso 1.2237(16) 0.1621(14) 0.3939(13) 1.000 0.095(6) . . . .
C22B C Uiso 0.6485(17) 0.2706(16) -0.0156(10) 1.000 0.074(5) . . . .
C23 C Uiso 1.1840(14) 0.1746(12) 0.3398(9) 1.000 0.079(5) . . . .
C23B C Uiso 0.7464(14) 0.3176(13) 0.0149(9) 1.000 0.055(4) . . . .
C24 C Uiso 1.2832(16) 0.3712(13) 0.2042(8) 1.000 0.078(2) . . . .
C24B C Uiso 0.9496(12) 0.2397(11) -0.0180(8) 1.000 0.054(3) . . . .
C25 C Uiso 1.3572(16) 0.3578(15) 0.1184(9) 1.000 0.089(3) . . . .
C25B C Uiso 1.0690(13) 0.3082(12) -0.0890(9) 1.000 0.058(3) . . . .
C26 C Uiso 1.4947(16) 0.4419(19) 0.0882(11) 1.000 0.115(3) . . . .
C26B C Uiso 1.0892(16) 0.2494(17) -0.1717(8) 1.000 0.075(4) . . . .
C27 C Uiso 1.5624(16) 0.5419(17) 0.1428(13) 1.000 0.131(2) . . . .
C27B C Uiso 0.9906(18) 0.1203(16) -0.1860(10) 1.000 0.089(5) . . . .
C28 C Uiso 1.4902(17) 0.5564(15) 0.2281(13) 1.000 0.120(2) . . . .
C28B C Uiso 0.8715(17) 0.0511(13) -0.1160(11) 1.000 0.084(4) . . . .
C29 C Uiso 1.3527(17) 0.4723(14) 0.2583(10) 1.000 0.094(2) . . . .
C29B C Uiso 0.8513(14) 0.1099(12) -0.0334(9) 1.000 0.067(3) . . . .
So11 C Uiso 0.096(4) 0.503(3) 0.4783(18) 1.000 0.167(15) . . . .
So12 C Uiso 0.218(2) 0.587(2) 0.4598(13) 1.000 0.032(8) . . . .
So13 C Uiso 0.014(3) 0.449(2) 0.4954(14) 1.000 0.015(9) . . . .

loop_
_geom_angle_atom_site_label_1
_geom_angle_atom_site_label_2
_geom_angle_atom_site_label_3
_geom_angle
_geom_angle_site_symmetry_1
_geom_angle_site_symmetry_2
_geom_angle_site_symmetry_3
_geom_angle_publ_flag
C5 S1 C5B 95.7(14) . . . yes
C1 S2 C1B 104.2(9) . . . yes
S2 C1 C2 104.1(12) . . . yes
S2 C1 C5 106.4(13) . . . yes
S2 C1 C6 119(2) . . . yes
C2 C1 C5 100(2) . . . no
C2 C1 C6 108.1(12) . . . no
C5 C1 C6 117.0(15) . . . no
S2 C1B C2B 102.6(11) . . . yes
S2 C1B C5B 107.7(14) . . . yes
S2 C1B C6B 111.6(12) . . . yes
C2B C1B C5B 99.7(17) . . . no
C2B C1B C6B 119.1(18) . . . no
C5B C1B C6B 114.7(15) . . . no
C1 C2 C3 111.5(16) . . . no
C1 C2 C12 121(2) . . . no
C3 C2 C12 127.2(19) . . . no
C1B C2B C3B 108(2) . . . no
C1B C2B C12B 118.9(15) . . . no
C3B C2B C12B 131(3) . . . no
C2 C3 C4 107(2) . . . no
C2 C3 C18 129.5(16) . . . no
C4 C3 C18 123(2) . . . no
C2B C3B C4B 110(2) . . . no
C2B C3B C18B 124(2) . . . no
C4B C3B C18B 126.0(16) . . . no
C3 C4 C5 108(2) . . . no
C3 C4 C24 128(2) . . . no
C5 C4 C24 123.4(17) . . . no
C3B C4B C5B 112.1(17) . . . no
C3B C4B C24B 126(2) . . . no
C5B C4B C24B 122(2) . . . no
S1 C5 C1 124(2) . . . yes
S1 C5 C4 123(2) . . . yes
C1 C5 C4 114(2) . . . no
S1 C5B C1B 119(2) . . . yes
S1 C5B C4B 131.4(19) . . . yes
C1B C5B C4B 109(3) . . . no
C1 C6 C7 121.2(16) . . . no
C1 C6 C11 121(2) . . . no
C7 C6 C11 117.7(14) . . . no
C1B C6B C7B 121.1(17) . . . no
C1B C6B C11B 121.2(19) . . . no
C7B C6B C11B 117.7(14) . . . no
C6 C7 C8 121.2(17) . . . no
C6B C7B C8B 121.1(18) . . . no
C7 C8 C9 121(2) . . . no
C7B C8B C9B 121(2) . . . no
C8 C9 C10 118.8(16) . . . no
C8B C9B C10B 118.8(15) . . . no
C9 C10 C11 120.6(19) . . . no
C9B C10B C11B 120.6(19) . . . no
C6 C11 C10 121(2) . . . no
C6B C11B C10B 121(2) . . . no
C2 C12 C13 121.2(13) . . . no
C2 C12 C17 121.2(15) . . . no
C13 C12 C17 117.7(13) . . . no
C2B C12B C13B 121.2(15) . . . no
C2B C12B C17B 121(2) . . . no
C13B C12B C17B 117.7(18) . . . no
C12 C13 C14 121.2(14) . . . no
C12B C13B C14B 121.2(17) . . . no
C13 C14 C15 120.6(17) . . . no
C13B C14B C15B 121(3) . . . no
C14 C15 C16 118.9(15) . . . no
C14B C15B C16B 119(2) . . . no
C15 C16 C17 120.5(14) . . . no
C15B C16B C17B 120.5(17) . . . no
C12 C17 C16 121.2(16) . . . no
C12B C17B C16B 121(2) . . . no
C3 C18 C19 121(2) . . . no
C3 C18 C23 121.2(15) . . . no
C19 C18 C23 117.6(19) . . . no
C3B C18B C19B 121.2(15) . . . no
C3B C18B C23B 121.2(14) . . . no
C19B C18B C23B 117.6(19) . . . no
C18 C19 C20 121(2) . . . no
C18B C19B C20B 121.2(16) . . . no
C19 C20 C21 120.5(15) . . . no
C19B C20B C21B 120.6(18) . . . no
C20 C21 C22 119(2) . . . no
C20B C21B C22B 119(2) . . . no
C21 C22 C23 121(2) . . . no
C21B C22B C23B 120.5(18) . . . no
C18 C23 C22 121.2(15) . . . no
C18B C23B C22B 121.2(15) . . . no
C4 C24 C25 121.2(15) . . . no
C4 C24 C29 121.2(15) . . . no
C25 C24 C29 117.6(19) . . . no
C4B C24B C25B 121.2(12) . . . no
C4B C24B C29B 121.2(13) . . . no
C25B C24B C29B 117.6(12) . . . no
C24 C25 C26 121.1(16) . . . no
C24B C25B C26B 121.2(13) . . . no
C25 C26 C27 120.6(18) . . . no
C25B C26B C27B 120.6(16) . . . no
C26 C27 C28 119(2) . . . no
C26B C27B C28B 118.8(14) . . . no
C27 C28 C29 120.5(18) . . . no
C27B C28B C29B 120.6(14) . . . no
C24 C29 C28 121.2(17) . . . no
C24B C29B C28B 121.2(14) . . . no
So12 So11 So13 175(4) . . . no
So11 So13 So13 97(4) . . 2_566 no

loop_
_geom_bond_atom_site_label_1
_geom_bond_atom_site_label_2
_geom_bond_distance
_geom_bond_site_symmetry_1
_geom_bond_site_symmetry_2
_geom_bond_publ_flag
S1 C5 1.77(2) . . yes
S1 C5B 1.72(4) . . yes
S2 C1 1.80(3) . . yes
S2 C1B 1.908(17) . . yes
C1 C2 1.56(3) . . no
C1 C5 1.43(4) . . no
C1 C6 1.49(2) . . no
C1B C2B 1.56(4) . . no
C1B C5B 1.55(3) . . no
C1B C6B 1.492(19) . . no
C2 C3 1.36(4) . . no
C2 C12 1.49(2) . . no
C2B C3B 1.39(2) . . no
C2B C12B 1.49(3) . . no
C3 C4 1.47(3) . . no
C3 C18 1.49(4) . . no
C3B C4B 1.38(4) . . no
C3B C18B 1.49(3) . . no
C4 C5 1.40(4) . . no
C4 C24 1.49(3) . . no
C4B C5B 1.35(4) . . no
C4B C24B 1.491(19) . . no
C6 C7 1.38(3) . . no
C6 C11 1.38(2) . . no
C6B C7B 1.39(3) . . no
C6B C11B 1.38(3) . . no
C7 C8 1.37(2) . . no
C7B C8B 1.37(2) . . no
C8 C9 1.38(3) . . no
C8B C9B 1.38(3) . . no
C9 C10 1.38(4) . . no
C9B C10B 1.38(4) . . no
C10 C11 1.37(2) . . no
C10B C11B 1.37(2) . . no
C12 C13 1.38(2) . . no
C12 C17 1.384(19) . . no
C12B C13B 1.38(3) . . no
C12B C17B 1.38(2) . . no
C13 C14 1.37(2) . . no
C13B C14B 1.37(3) . . no
C14 C15 1.38(3) . . no
C14B C15B 1.38(3) . . no
C15 C16 1.38(3) . . no
C15B C16B 1.38(4) . . no
C16 C17 1.37(2) . . no
C16B C17B 1.37(3) . . no
C18 C19 1.383(19) . . no
C18 C23 1.38(3) . . no
C18B C19B 1.38(2) . . no
C18B C23B 1.38(2) . . no
C19 C20 1.37(3) . . no
C19B C20B 1.37(3) . . no
C20 C21 1.38(4) . . no
C20B C21B 1.38(3) . . no
C21 C22 1.37(3) . . no
C21B C22B 1.38(3) . . no
C22 C23 1.37(3) . . no
C22B C23B 1.37(4) . . no
C24 C25 1.39(2) . . no
C24 C29 1.38(2) . . no
C24B C25B 1.38(2) . . no
C24B C29B 1.384(18) . . no
C25 C26 1.37(3) . . no
C25B C26B 1.373(19) . . no
C26 C27 1.38(3) . . no
C26B C27B 1.38(3) . . no
C27 C28 1.37(3) . . no
C27B C28B 1.38(3) . . no
C28 C29 1.37(3) . . no
C28B C29B 1.37(2) . . no
So11 So12 1.23(6) . . no
So11 So13 0.82(6) . . no
So13 So13 1.66(6) . 2_566 no

loop_
_geom_torsion_atom_site_label_1
_geom_torsion_atom_site_label_2
_geom_torsion_atom_site_label_3
_geom_torsion_atom_site_label_4
_geom_torsion
_geom_torsion_site_symmetry_1
_geom_torsion_site_symmetry_2
_geom_torsion_site_symmetry_3
_geom_torsion_site_symmetry_4
_geom_torsion_publ_flag
C5B S1 C5 C1 23(2) . . . . no
C5B S1 C5 C4 -159.4(19) . . . . no
C5 S1 C5B C1B 53.8(16) . . . . no
C5 S1 C5B C4B -124(2) . . . . no
C1B S2 C1 C2 155.0(13) . . . . no
C1B S2 C1 C5 49.6(19) . . . . no
C1B S2 C1 C6 -84.9(13) . . . . no
C1 S2 C1B C2B 114.1(13) . . . . no
C1 S2 C1B C5B 10(2) . . . . no
C1 S2 C1B C6B -117.3(17) . . . . no
S2 C1 C2 C3 -110.5(17) . . . . no
S2 C1 C2 C12 72.9(16) . . . . no
C5 C1 C2 C3 -1(2) . . . . no
C5 C1 C2 C12 -177.2(16) . . . . no
C6 C1 C2 C3 122.4(19) . . . . no
C6 C1 C2 C12 -54(2) . . . . no
S2 C1 C5 S1 -72.7(19) . . . . no
S2 C1 C5 C4 109(2) . . . . no
C2 C1 C5 S1 179.2(15) . . . . no
C2 C1 C5 C4 1(2) . . . . no
C6 C1 C5 S1 63(3) . . . . no
C6 C1 C5 C4 -116(2) . . . . no
S2 C1 C6 C7 -17.1(19) . . . . no
S2 C1 C6 C11 163.1(12) . . . . no
C2 C1 C6 C7 101(2) . . . . no
C2 C1 C6 C11 -78.9(19) . . . . no
C5 C1 C6 C7 -147(2) . . . . no
C5 C1 C6 C11 33(3) . . . . no
S2 C1B C2B C3B -115.2(13) . . . . no
S2 C1B C2B C12B 76.8(15) . . . . no
C5B C1B C2B C3B -4.4(17) . . . . no
C5B C1B C2B C12B -172.4(14) . . . . no
C6B C1B C2B C3B 121.0(15) . . . . no
C6B C1B C2B C12B -47.0(19) . . . . no
S2 C1B C5B S1 -66.6(18) . . . . no
S2 C1B C5B C4B 111.4(18) . . . . no
C2B C1B C5B S1 -173.3(13) . . . . no
C2B C1B C5B C4B 4.7(18) . . . . no
C6B C1B C5B S1 58(2) . . . . no
C6B C1B C5B C4B -124(2) . . . . no
S2 C1B C6B C7B 42(2) . . . . no
S2 C1B C6B C11B -138.2(13) . . . . no
C2B C1B C6B C7B 161.1(14) . . . . no
C2B C1B C6B C11B -18.9(19) . . . . no
C5B C1B C6B C7B -81(2) . . . . no
C5B C1B C6B C11B 99(2) . . . . no
C1 C2 C3 C4 0(2) . . . . no
C1 C2 C3 C18 179.0(16) . . . . no
C12 C2 C3 C4 176.4(16) . . . . no
C12 C2 C3 C18 -5(3) . . . . no
C1 C2 C12 C13 -83(2) . . . . no
C1 C2 C12 C17 97(2) . . . . no
C3 C2 C12 C13 101(3) . . . . no
C3 C2 C12 C17 -79(3) . . . . no
C1B C2B C3B C4B 3(2) . . . . no
C1B C2B C3B C18B 179.6(14) . . . . no
C12B C2B C3B C4B 168.7(16) . . . . no
C12B C2B C3B C18B -14(3) . . . . no
C1B C2B C12B C13B 161.2(13) . . . . no
C1B C2B C12B C17B -19(2) . . . . no
C3B C2B C12B C13B -4(2) . . . . no
C3B C2B C12B C17B 176.4(16) . . . . no
C2 C3 C4 C5 1(2) . . . . no
C2 C3 C4 C24 172.4(18) . . . . no
C18 C3 C4 C5 -178.5(17) . . . . no
C18 C3 C4 C24 -7(3) . . . . no
C2 C3 C18 C19 -39(2) . . . . no
C2 C3 C18 C23 140.9(19) . . . . no
C4 C3 C18 C19 139.8(18) . . . . no
C4 C3 C18 C23 -40(2) . . . . no
C2B C3B C4B C5B 1(2) . . . . no
C2B C3B C4B C24B 173.8(15) . . . . no
C18B C3B C4B C5B -176.3(16) . . . . no
C18B C3B C4B C24B -3(3) . . . . no
C2B C3B C18B C19B -66(2) . . . . no
C2B C3B C18B C23B 114.0(19) . . . . no
C4B C3B C18B C19B 110(2) . . . . no
C4B C3B C18B C23B -70(2) . . . . no
C3 C4 C5 S1 -179.3(15) . . . . no
C3 C4 C5 C1 -1(2) . . . . no
C24 C4 C5 S1 8(3) . . . . no
C24 C4 C5 C1 -173.4(16) . . . . no
C3 C4 C24 C25 124(2) . . . . no
C3 C4 C24 C29 -57(3) . . . . no
C5 C4 C24 C25 -66(3) . . . . no
C5 C4 C24 C29 114(2) . . . . no
C3B C4B C5B S1 174.1(16) . . . . no
C3B C4B C5B C1B -4(2) . . . . no
C24B C4B C5B S1 1(3) . . . . no
C24B C4B C5B C1B -177.2(13) . . . . no
C3B C4B C24B C25B 124(2) . . . . no
C3B C4B C24B C29B -56(3) . . . . no
C5B C4B C24B C25B -63(3) . . . . no
C5B C4B C24B C29B 117(2) . . . . no
C1 C6 C7 C8 -179.9(15) . . . . no
C11 C6 C7 C8 0(2) . . . . no
C1 C6 C11 C10 -180.0(15) . . . . no
C7 C6 C11 C10 0(2) . . . . no
C1B C6B C7B C8B 180.0(14) . . . . no
C11B C6B C7B C8B 0(2) . . . . no
C1B C6B C11B C10B 180.0(14) . . . . no
C7B C6B C11B C10B 0(2) . . . . no
C6 C7 C8 C9 0(3) . . . . no
C6B C7B C8B C9B 0(2) . . . . no
C7 C8 C9 C10 0(3) . . . . no
C7B C8B C9B C10B 0(2) . . . . no
C8 C9 C10 C11 0(3) . . . . no
C8B C9B C10B C11B 0(2) . . . . no
C9 C10 C11 C6 0(3) . . . . no
C9B C10B C11B C6B 0(2) . . . . no
C2 C12 C13 C14 -180(2) . . . . no
C17 C12 C13 C14 0(3) . . . . no
C2 C12 C17 C16 -180(2) . . . . no
C13 C12 C17 C16 0(3) . . . . no
C2B C12B C13B C14B 180.0(14) . . . . no
C17B C12B C13B C14B 0(2) . . . . no
C2B C12B C17B C16B 180.0(14) . . . . no
C13B C12B C17B C16B 0(2) . . . . no
C12 C13 C14 C15 0(4) . . . . no
C12B C13B C14B C15B 0(2) . . . . no
C13 C14 C15 C16 0(4) . . . . no
C13B C14B C15B C16B 0(2) . . . . no
C14 C15 C16 C17 0(4) . . . . no
C14B C15B C16B C17B 0(2) . . . . no
C15 C16 C17 C12 0(4) . . . . no
C15B C16B C17B C12B 0(2) . . . . no
C3 C18 C19 C20 -180.0(14) . . . . no
C23 C18 C19 C20 0.0(19) . . . . no
C3 C18 C23 C22 180.0(13) . . . . no
C19 C18 C23 C22 0.0(18) . . . . no
C3B C18B C19B C20B 180.0(17) . . . . no
C23B C18B C19B C20B 0(2) . . . . no
C3B C18B C23B C22B 179.9(17) . . . . no
C19B C18B C23B C22B 0(2) . . . . no
C18 C19 C20 C21 0(2) . . . . no
C18B C19B C20B C21B 0(3) . . . . no
C19 C20 C21 C22 0(2) . . . . no
C19B C20B C21B C22B 0(3) . . . . no
C20 C21 C22 C23 0(2) . . . . no
C20B C21B C22B C23B 0(3) . . . . no
C21 C22 C23 C18 0(2) . . . . no
C21B C22B C23B C18B 0(3) . . . . no
C4 C24 C25 C26 180(2) . . . . no
C29 C24 C25 C26 0(3) . . . . no
C4 C24 C29 C28 -180(2) . . . . no
C25 C24 C29 C28 0(3) . . . . no
C4B C24B C25B C26B -180(2) . . . . no
C29B C24B C25B C26B 0(3) . . . . no
C4B C24B C29B C28B 180(2) . . . . no
C25B C24B C29B C28B 0(3) . . . . no
C24 C25 C26 C27 0(4) . . . . no
C24B C25B C26B C27B 0(4) . . . . no
C25 C26 C27 C28 0(4) . . . . no
C25B C26B C27B C28B 0(4) . . . . no
C26 C27 C28 C29 0(4) . . . . no
C26B C27B C28B C29B 0(4) . . . . no
C27 C28 C29 C24 0(4) . . . . no
C27B C28B C29B C24B 0(4) . . . . no
So11 So13 So13 So11 -180(4) . . 2_566 2_566 no
